data_4318213
loop_
_publ_author_name
'Ratnasabapathy G. Iyer'
'Mercouri G. Kanatzidis'

_publ_section_title
;
 Controlling Lewis Basicity in Polythioarsenate Fluxes: Stabilization of
 KSnAsS5 and K2SnAs2S6. Extended Chains and Slabs Based on Pyramidal
 \b-[AsS4]3- and [AsS3]3- Units
;
_journal_name_full 'Inorganic Chemistry'
_journal_page_first 3605
_journal_page_last 3607
_journal_paper_doi 10.1021/ic025523h
_journal_volume 41
_journal_year 2002
_chemical_formula_sum 'As K S5 Sn'
_chemical_formula_weight 393.01
_chemical_name_systematic
; 
 ? 
;
_space_group_IT_number 55
_symmetry_cell_setting orthorhombic
_symmetry_space_group_name_Hall '-P 2 2ab'
_symmetry_space_group_name_H-M 'P b a m'
_atom_sites_solution_hydrogens geom
_atom_sites_solution_primary direct
_atom_sites_solution_secondary difmap
_audit_creation_method SHELXL-97
_cell_angle_alpha 90.00
_cell_angle_beta 90.00
_cell_angle_gamma 90.00
_cell_formula_units_Z 4
_cell_length_a 8.136(2)
_cell_length_b 13.784(4)
_cell_length_c 7.428(2)
_cell_measurement_temperature 293(2)
_cell_volume 833.0(4)
_computing_structure_refinement 'SHELXL-97 (Sheldrick, 1997)'
_computing_structure_solution 'SHELXS-97 (Sheldrick, 1990)'
_diffrn_ambient_temperature 293(2)
_diffrn_measured_fraction_theta_full 0.940
_diffrn_measured_fraction_theta_max 0.940
_diffrn_radiation_monochromator graphite
_diffrn_radiation_source 'fine-focus sealed tube'
_diffrn_radiation_type MoK\a
_diffrn_radiation_wavelength 0.71073
_diffrn_reflns_av_R_equivalents 0.0361
_diffrn_reflns_av_sigmaI/netI 0.0223
_diffrn_reflns_limit_h_max 10
_diffrn_reflns_limit_h_min -10
_diffrn_reflns_limit_k_max 18
_diffrn_reflns_limit_k_min -18
_diffrn_reflns_limit_l_max 9
_diffrn_reflns_limit_l_min -9
_diffrn_reflns_number 7369
_diffrn_reflns_theta_full 28.13
_diffrn_reflns_theta_max 28.13
_diffrn_reflns_theta_min 2.74
_exptl_absorpt_coefficient_mu 8.663
_exptl_crystal_density_diffrn 3.134
_exptl_crystal_density_method 'not measured'
_exptl_crystal_F_000 728
_refine_diff_density_max 1.931
_refine_diff_density_min -1.185
_refine_diff_density_rms 0.217
_refine_ls_extinction_method none
_refine_ls_goodness_of_fit_ref 1.026
_refine_ls_hydrogen_treatment mixed
_refine_ls_matrix_type full
_refine_ls_number_parameters 45
_refine_ls_number_reflns 1034
_refine_ls_number_restraints 0
_refine_ls_restrained_S_all 1.026
_refine_ls_R_factor_all 0.0392
_refine_ls_R_factor_gt 0.0314
_refine_ls_shift/su_max 0.001
_refine_ls_shift/su_mean 0.000
_refine_ls_structure_factor_coef Fsqd
_refine_ls_weighting_details 'calc w=1/[\s^2^(Fo^2^)+(0.0551P)^2^+0.0000P] where P=(Fo^2^+2Fc^2^)/3'
_refine_ls_weighting_scheme calc
_refine_ls_wR_factor_gt 0.0780
_refine_ls_wR_factor_ref 0.0812
_reflns_number_gt 865
_reflns_number_total 1034
_reflns_threshold_expression >2sigma(I)
_cod_data_source_file ic025523h_s1_1.cif
_cod_data_source_block 1492a1x
_cod_database_code 4318213

loop_
_symmetry_equiv_pos_as_xyz
'x, y, z'
'-x, -y, z'
'-x+1/2, y+1/2, -z'
'x+1/2, -y+1/2, -z'
'-x, -y, -z'
'x, y, -z'
'x-1/2, -y-1/2, z'
'-x-1/2, y-1/2, z'

loop_
_atom_site_label
_atom_site_type_symbol
_atom_site_fract_x
_atom_site_fract_y
_atom_site_fract_z
_atom_site_U_iso_or_equiv
_atom_site_adp_type
_atom_site_occupancy
_atom_site_symmetry_multiplicity
_atom_site_calc_flag
_atom_site_refinement_flags
_atom_site_disorder_assembly
_atom_site_disorder_group
K1 K -0.1016(2) 0.84016(14) 0.5000 0.0480(5) Uani 1 2 d S . .
Sn1 Sn 0.0000 0.5000 0.26704(6) 0.01917(16) Uani 1 2 d S . .
As1 As 0.19828(8) 0.72393(4) 0.0000 0.02184(19) Uani 1 2 d S . .
S1 S 0.21502(19) 0.47555(11) 0.0000 0.0193(3) Uani 1 2 d S . .
S2 S 0.2096(2) 0.46169(13) 0.5000 0.0230(4) Uani 1 2 d S . .
S3 S 0.3695(2) 0.59197(12) 0.0000 0.0297(4) Uani 1 2 d S . .
S4 S 0.04701(17) 0.68244(9) 0.23605(16) 0.0261(3) Uani 1 1 d . . .

loop_
_atom_site_aniso_label
_atom_site_aniso_U_11
_atom_site_aniso_U_22
_atom_site_aniso_U_33
_atom_site_aniso_U_23
_atom_site_aniso_U_13
_atom_site_aniso_U_12
K1 0.0552(12) 0.0508(11) 0.0378(10) 0.000 0.000 0.0270(9)
Sn1 0.0229(3) 0.0208(2) 0.0139(2) 0.000 0.000 -0.00075(16)
As1 0.0244(4) 0.0177(3) 0.0233(4) 0.000 0.000 -0.0027(3)
S1 0.0208(8) 0.0175(7) 0.0196(8) 0.000 0.000 0.0013(6)
S2 0.0216(8) 0.0296(9) 0.0179(8) 0.000 0.000 0.0024(7)
S3 0.0180(8) 0.0236(8) 0.0476(12) 0.000 0.000 -0.0017(6)
S4 0.0366(7) 0.0198(6) 0.0220(6) -0.0015(4) 0.0055(5) 0.0017(5)

loop_
_atom_type_symbol
_atom_type_description
_atom_type_scat_dispersion_real
_atom_type_scat_dispersion_imag
_atom_type_scat_source
S S 0.1246 0.1234 'International Tables Vol C Tables 4.2.6.8 and 6.1.1.4'
K K 0.2009 0.2494 'International Tables Vol C Tables 4.2.6.8 and 6.1.1.4'
As As 0.0499 2.0058 'International Tables Vol C Tables 4.2.6.8 and 6.1.1.4'
Sn Sn -0.6537 1.4246 'International Tables Vol C Tables 4.2.6.8 and 6.1.1.4'

loop_
_geom_angle_atom_site_label_1
_geom_angle_atom_site_label_2
_geom_angle_atom_site_label_3
_geom_angle
_geom_angle_site_symmetry_1
_geom_angle_site_symmetry_3
_geom_angle_publ_flag
S2 K1 S4 141.75(3) 7_575 6_556 ?
S2 K1 S4 141.75(3) 7_575 . ?
S4 K1 S4 76.50(6) 6_556 . ?
S2 K1 S4 71.05(5) 7_575 7_575 ?
S4 K1 S4 126.92(7) 6_556 7_575 ?
S4 K1 S4 84.45(4) . 7_575 ?
S2 K1 S4 71.05(5) 7_575 4_466 ?
S4 K1 S4 84.45(4) 6_556 4_466 ?
S4 K1 S4 126.92(7) . 4_466 ?
S4 K1 S4 68.57(6) 7_575 4_466 ?
S2 K1 S2 91.64(7) 7_575 3_556 ?
S4 K1 S2 88.93(6) 6_556 3_556 ?
S4 K1 S2 88.93(6) . 3_556 ?
S4 K1 S2 140.24(4) 7_575 3_556 ?
S4 K1 S2 140.24(4) 4_466 3_556 ?
S2 K1 K1 49.91(5) 7_575 5_576 ?
S4 K1 K1 120.58(7) 6_556 5_576 ?
S4 K1 K1 120.58(7) . 5_576 ?
S4 K1 K1 111.85(5) 7_575 5_576 ?
S4 K1 K1 111.85(5) 4_466 5_576 ?
S2 K1 K1 41.73(5) 3_556 5_576 ?
S2 K1 K1 92.07(5) 7_575 7_575 ?
S4 K1 K1 88.15(7) 6_556 7_575 ?
S4 K1 K1 88.15(7) . 7_575 ?
S4 K1 K1 41.62(3) 7_575 7_575 ?
S4 K1 K1 41.62(3) 4_466 7_575 ?
S2 K1 K1 176.29(7) 3_556 7_575 ?
K1 K1 K1 141.98(6) 5_576 7_575 ?
S2 K1 K1 150.78(8) 7_575 7_675 ?
S4 K1 K1 46.88(4) 6_556 7_675 ?
S4 K1 K1 46.88(4) . 7_675 ?
S4 K1 K1 130.86(5) 7_575 7_675 ?
S4 K1 K1 130.86(5) 4_466 7_675 ?
S2 K1 K1 59.14(4) 3_556 7_675 ?
K1 K1 K1 100.87(6) 5_576 7_675 ?
K1 K1 K1 117.15(8) 7_575 7_675 ?
S2 Sn1 S2 91.79(6) . 5_566 ?
S2 Sn1 S4 87.50(5) . 2_565 ?
S2 Sn1 S4 99.74(5) 5_566 2_565 ?
S2 Sn1 S4 99.74(5) . . ?
S2 Sn1 S4 87.49(5) 5_566 . ?
S4 Sn1 S4 169.66(6) 2_565 . ?
S2 Sn1 S1 174.10(4) . 5_565 ?
S2 Sn1 S1 92.35(4) 5_566 5_565 ?
S4 Sn1 S1 87.66(5) 2_565 5_565 ?
S4 Sn1 S1 84.65(5) . 5_565 ?
S2 Sn1 S1 92.34(4) . . ?
S2 Sn1 S1 174.10(4) 5_566 . ?
S4 Sn1 S1 84.65(5) 2_565 . ?
S4 Sn1 S1 87.66(5) . . ?
S1 Sn1 S1 83.85(6) 5_565 . ?
S4 As1 S4 104.52(8) . 6 ?
S4 As1 S3 97.63(5) . . ?
S4 As1 S3 97.63(5) 6 . ?
S3 S1 Sn1 107.77(6) . . ?
S3 S1 Sn1 107.77(6) . 5_565 ?
Sn1 S1 Sn1 96.15(5) . 5_565 ?
Sn1 S2 Sn1 88.21(6) 5_566 . ?
Sn1 S2 K1 98.69(6) 5_566 7_675 ?
Sn1 S2 K1 98.69(6) . 7_675 ?
Sn1 S2 K1 134.91(3) 5_566 3_546 ?
Sn1 S2 K1 134.91(3) . 3_546 ?
K1 S2 K1 88.36(7) 7_675 3_546 ?
S1 S3 As1 104.47(9) . . ?
As1 S4 Sn1 114.10(5) . . ?
As1 S4 K1 121.62(6) . . ?
Sn1 S4 K1 124.25(6) . . ?
As1 S4 K1 90.72(5) . 7_675 ?
Sn1 S4 K1 89.09(5) . 7_675 ?
K1 S4 K1 91.50(4) . 7_675 ?

loop_
_geom_bond_atom_site_label_1
_geom_bond_atom_site_label_2
_geom_bond_distance
_geom_bond_site_symmetry_2
_geom_bond_publ_flag
K1 S2 3.134(2) 7_575 ?
K1 S4 3.1671(19) 6_556 ?
K1 S4 3.1672(19) . ?
K1 S4 3.481(2) 7_575 ?
K1 S4 3.481(2) 4_466 ?
K1 S2 3.602(3) 3_556 ?
K1 K1 4.706(4) 5_576 ?
K1 K1 4.767(2) 7_575 ?
K1 K1 4.767(2) 7_675 ?
Sn1 S2 2.4863(13) . ?
Sn1 S2 2.4863(13) 5_566 ?
Sn1 S4 2.5540(14) 2_565 ?
Sn1 S4 2.5540(14) . ?
Sn1 S1 2.6661(12) 5_565 ?
Sn1 S1 2.6661(12) . ?
As1 S4 2.2172(14) . ?
As1 S4 2.2172(14) 6 ?
As1 S3 2.2912(19) . ?
S1 S3 2.038(2) . ?
S1 Sn1 2.6662(12) 5_565 ?
S2 Sn1 2.4863(13) 5_566 ?
S2 K1 3.134(2) 7_675 ?
S2 K1 3.602(3) 3_546 ?
S4 K1 3.481(2) 7_675 ?
